data_2015527
loop_
_publ_author_name
'Ming-Tian Li'
'Cheng-Gang Wang'
'Xu-Cheng Fu'

_publ_section_title
;
 Diaquabis(ethylenediamine)cadmium(II)
 bis(4-aminonaphthalene-1-sulfonate) dihydrate
;
_journal_coeditor_code AV3025
_journal_issue 9
_journal_name_full 'Acta Crystallographica Section C'
_journal_page_first m434
_journal_page_last m436
_journal_paper_doi 10.1107/S0108270106029854
_journal_volume 62
_journal_year 2006
_chemical_formula_iupac '[Cd (C2 H8 N2)2 (H2 O)2] (C10 H8 N O3 S)2, 2H2 O1'
_chemical_formula_moiety 'C4 H20 Cd N4 O2 2+, 2C10 H8 N O3 S -, 2H2 O1'
_chemical_formula_sum 'C24 H40 Cd N6 O10 S2'
_chemical_formula_weight 749.14
_chemical_name_systematic
;
Diaquabis(ethylenediamine)cadmium(II)
bis(4-aminonaphthalene-1-sulfonate) dihydrate
;
_space_group_IT_number 14
_symmetry_cell_setting monoclinic
_symmetry_space_group_name_Hall '-P 2ybc'
_symmetry_space_group_name_H-M 'P 1 21/c 1'
_atom_sites_solution_hydrogens geom
_atom_sites_solution_primary direct
_atom_sites_solution_secondary difmap
_audit_creation_method SHELXL-97
_cell_angle_alpha 90.00
_cell_angle_beta 90.6040(10)
_cell_angle_gamma 90.00
_cell_formula_units_Z 2
_cell_length_a 12.4386(8)
_cell_length_b 9.8579(7)
_cell_length_c 12.2872(8)
_cell_measurement_reflns_used 5197
_cell_measurement_temperature 292(2)
_cell_measurement_theta_max 28.26
_cell_measurement_theta_min 2.32
_cell_volume 1506.55(17)
_computing_cell_refinement 'SAINT (Bruker, 2000)'
_computing_data_collection 'SMART (Bruker, 2000)'
_computing_data_reduction 'SAINT (Bruker, 2000)'
_computing_molecular_graphics 'SHELXTL (Bruker, 2000)'
_computing_publication_material SHELXTL
_computing_structure_refinement 'SHELXL97 (Sheldrick, 1997)'
_computing_structure_solution 'SHELXS97 (Sheldrick, 1997)'
_diffrn_ambient_temperature 292(2)
_diffrn_measured_fraction_theta_full 0.990
_diffrn_measured_fraction_theta_max 0.990
_diffrn_measurement_device_type 'Bruker SMART CCD area-detector'
_diffrn_measurement_method '\f and \w'
_diffrn_radiation_monochromator graphite
_diffrn_radiation_source 'fine-focus sealed tube'
_diffrn_radiation_type MoK\a
_diffrn_radiation_wavelength 0.71073
_diffrn_reflns_av_R_equivalents 0.0591
_diffrn_reflns_av_sigmaI/netI 0.0292
_diffrn_reflns_limit_h_max 16
_diffrn_reflns_limit_h_min -16
_diffrn_reflns_limit_k_max 12
_diffrn_reflns_limit_k_min -12
_diffrn_reflns_limit_l_max 16
_diffrn_reflns_limit_l_min -15
_diffrn_reflns_number 17152
_diffrn_reflns_theta_full 27.99
_diffrn_reflns_theta_max 27.99
_diffrn_reflns_theta_min 1.64
_exptl_absorpt_coefficient_mu 0.928
_exptl_absorpt_correction_T_max 0.7079
_exptl_absorpt_correction_T_min 0.6644
_exptl_absorpt_correction_type multi-scan
_exptl_absorpt_process_details '(SADABS; Bruker, 2000)'
_exptl_crystal_colour colorless
_exptl_crystal_density_diffrn 1.651
_exptl_crystal_density_method 'not measured'
_exptl_crystal_description block
_exptl_crystal_F_000 772
_exptl_crystal_size_max 0.48
_exptl_crystal_size_mid 0.40
_exptl_crystal_size_min 0.40
_refine_diff_density_max 0.572
_refine_diff_density_min -0.922
_refine_ls_extinction_method none
_refine_ls_goodness_of_fit_ref 1.109
_refine_ls_hydrogen_treatment mixed
_refine_ls_matrix_type full
_refine_ls_number_parameters 226
_refine_ls_number_reflns 3590
_refine_ls_number_restraints 10
_refine_ls_restrained_S_all 1.121
_refine_ls_R_factor_all 0.0411
_refine_ls_R_factor_gt 0.0380
_refine_ls_shift/su_max 0.019
_refine_ls_shift/su_mean 0.003
_refine_ls_structure_factor_coef Fsqd
_refine_ls_weighting_details 'calc w=1/[\s^2^(Fo^2^)+(0.0764P)^2^+0.5785P] where P=(Fo^2^+2Fc^2^)/3'
_refine_ls_weighting_scheme calc
_refine_ls_wR_factor_gt 0.1165
_refine_ls_wR_factor_ref 0.1184
_reflns_number_gt 3254
_reflns_number_total 3590
_reflns_threshold_expression I>2\s(I)
_cod_data_source_file av3025.cif
_cod_data_source_block I
_cod_original_sg_symbol_Hall ' -P2ybc'
_cod_original_sg_symbol_H-M 'P 21/c'
_cod_database_code 2015527
_cod_database_fobs_code 2015527

loop_
_symmetry_equiv_pos_as_xyz
'x, y, z'
'-x, y+1/2, -z+1/2'
'-x, -y, -z'
'x, -y-1/2, z-1/2'

loop_
_atom_site_type_symbol
_atom_site_label
_atom_site_fract_x
_atom_site_fract_y
_atom_site_fract_z
_atom_site_U_iso_or_equiv
_atom_site_adp_type
_atom_site_calc_flag
_atom_site_refinement_flags
_atom_site_occupancy
Cd Cd1 0.0000 0.0000 0.0000 0.03321(12) Uani d S 1
O O1 0.18904(19) 0.0114(2) 0.0164(2) 0.0431(5) Uani d D 1
H H1E 0.217(4) 0.021(4) -0.035(3) 0.065 Uiso d D 1
H H1F 0.214(3) 0.065(4) 0.055(3) 0.065 Uiso d D 1
N N1 -0.01716(17) 0.1785(3) 0.11124(18) 0.0347(5) Uani d D 1
H H1A -0.069(2) 0.159(4) 0.152(2) 0.052 Uiso d D 1
H H1B 0.0416(19) 0.176(4) 0.148(3) 0.052 Uiso d D 1
N N2 0.00161(19) 0.1750(3) -0.12128(19) 0.0403(5) Uani d D 1
H H2A 0.051(2) 0.146(4) -0.165(3) 0.060 Uiso d D 1
H H2B -0.0612(19) 0.174(4) -0.152(3) 0.060 Uiso d D 1
C C1 -0.0352(3) 0.3006(3) 0.0462(3) 0.0493(7) Uani d . 1
H H1C -0.0140 0.3798 0.0882 0.059 Uiso calc R 1
H H1D -0.1111 0.3087 0.0286 0.059 Uiso calc R 1
C C2 0.0297(2) 0.2955(3) -0.0594(3) 0.0471(7) Uani d . 1
H H2C 0.0147 0.3757 -0.1027 0.057 Uiso calc R 1
H H2D 0.1060 0.2944 -0.0421 0.057 Uiso calc R 1
C C3 0.61490(16) 0.0511(2) 0.31294(16) 0.0237(4) Uani d . 1
C C4 0.55554(18) -0.0461(3) 0.25856(18) 0.0292(4) Uani d . 1
H H4 0.5888 -0.1006 0.2071 0.035 Uiso calc R 1
C C5 0.44641(19) -0.0641(2) 0.27948(18) 0.0309(5) Uani d . 1
H H5 0.4082 -0.1307 0.2419 0.037 Uiso calc R 1
C C6 0.39453(19) 0.0145(2) 0.3543(2) 0.0250(4) Uani d . 1
C C7 0.45213(16) 0.1200(2) 0.41015(16) 0.0227(4) Uani d . 1
C C8 0.40059(17) 0.2063(2) 0.48591(17) 0.0294(5) Uani d . 1
H H8 0.3276 0.1954 0.4992 0.035 Uiso calc R 1
C C9 0.4572(2) 0.3057(3) 0.53985(19) 0.0346(5) Uani d . 1
H H9 0.4225 0.3617 0.5892 0.042 Uiso calc R 1
C C10 0.5668(2) 0.3228(2) 0.52067(19) 0.0329(5) Uani d . 1
H H10 0.6044 0.3906 0.5573 0.039 Uiso calc R 1
C C11 0.61959(17) 0.2411(2) 0.44860(17) 0.0265(4) Uani d . 1
H H11 0.6928 0.2536 0.4376 0.032 Uiso calc R 1
C C12 0.56407(16) 0.1376(2) 0.39045(15) 0.0217(4) Uani d . 1
N N3 0.28367(18) -0.0042(2) 0.3723(2) 0.0319(5) Uani d D 1
H H3B 0.269(3) -0.072(3) 0.345(3) 0.048 Uiso d D 1
H H3A 0.259(3) 0.003(3) 0.435(2) 0.048 Uiso d D 1
S S1 0.75534(4) 0.05403(6) 0.29272(4) 0.02834(15) Uani d . 1
O O2 0.78563(14) 0.19069(19) 0.25948(16) 0.0413(4) Uani d . 1
O O3 0.80473(17) 0.0134(2) 0.39521(18) 0.0423(5) Uani d . 1
O O4 0.77605(15) -0.0464(2) 0.20777(15) 0.0401(4) Uani d . 1
O O5 0.20737(17) 0.1804(2) 0.20477(18) 0.0466(5) Uani d D 1
H H5A 0.224(3) 0.255(3) 0.222(3) 0.070 Uiso d D 1
H H5B 0.227(3) 0.134(4) 0.251(3) 0.070 Uiso d D 1

loop_
_atom_site_aniso_label
_atom_site_aniso_U_11
_atom_site_aniso_U_22
_atom_site_aniso_U_33
_atom_site_aniso_U_12
_atom_site_aniso_U_13
_atom_site_aniso_U_23
Cd1 0.03856(18) 0.02844(18) 0.03269(18) 0.00107(8) 0.00342(11) -0.00024(8)
O1 0.0330(11) 0.0535(14) 0.0428(12) 0.0000(8) 0.0044(9) 0.0001(8)
N1 0.0284(10) 0.0421(12) 0.0337(10) 0.0006(9) 0.0061(8) -0.0050(9)
N2 0.0359(11) 0.0507(14) 0.0344(11) 0.0026(10) 0.0064(9) 0.0104(10)
C1 0.0505(16) 0.0338(14) 0.0638(19) 0.0073(12) 0.0131(14) -0.0053(13)
C2 0.0469(15) 0.0344(14) 0.0603(18) -0.0006(11) 0.0118(13) 0.0127(13)
C3 0.0242(9) 0.0251(10) 0.0219(9) -0.0006(8) 0.0043(7) 0.0033(8)
C4 0.0319(11) 0.0305(11) 0.0254(10) -0.0009(9) 0.0051(8) -0.0053(9)
C5 0.0320(11) 0.0314(12) 0.0293(10) -0.0064(9) -0.0012(8) -0.0046(9)
C6 0.0226(10) 0.0278(10) 0.0247(11) -0.0016(7) 0.0012(8) 0.0055(8)
C7 0.0241(9) 0.0237(9) 0.0203(9) 0.0015(7) 0.0018(7) 0.0040(7)
C8 0.0272(10) 0.0326(11) 0.0285(10) 0.0045(8) 0.0061(8) 0.0004(9)
C9 0.0388(12) 0.0332(12) 0.0319(11) 0.0043(10) 0.0087(9) -0.0071(9)
C10 0.0402(12) 0.0280(11) 0.0305(11) -0.0040(9) 0.0013(9) -0.0055(9)
C11 0.0259(9) 0.0278(10) 0.0258(9) -0.0028(8) 0.0029(8) 0.0003(8)
C12 0.0243(9) 0.0216(9) 0.0192(8) 0.0002(7) 0.0031(7) 0.0040(7)
N3 0.0232(10) 0.0381(12) 0.0344(12) -0.0056(7) 0.0007(8) 0.0014(8)
S1 0.0243(3) 0.0338(3) 0.0271(3) -0.0003(2) 0.00891(19) -0.0006(2)
O2 0.0357(9) 0.0367(9) 0.0519(11) -0.0077(7) 0.0186(8) 0.0020(8)
O3 0.0286(9) 0.0644(14) 0.0338(10) 0.0056(7) -0.0006(8) 0.0039(8)
O4 0.0382(10) 0.0432(10) 0.0394(10) 0.0036(8) 0.0156(7) -0.0092(9)
O5 0.0469(11) 0.0451(11) 0.0476(11) -0.0014(9) -0.0122(8) 0.0021(9)

loop_
_atom_type_symbol
_atom_type_description
_atom_type_scat_dispersion_real
_atom_type_scat_dispersion_imag
_atom_type_scat_source
C C 0.0033 0.0016 'International Tables Vol C Tables 4.2.6.8 and 6.1.1.4'
H H 0.0000 0.0000 'International Tables Vol C Tables 4.2.6.8 and 6.1.1.4'
N N 0.0061 0.0033 'International Tables Vol C Tables 4.2.6.8 and 6.1.1.4'
O O 0.0106 0.0060 'International Tables Vol C Tables 4.2.6.8 and 6.1.1.4'
S S 0.1246 0.1234 'International Tables Vol C Tables 4.2.6.8 and 6.1.1.4'
Cd Cd -0.8075 1.2024 'International Tables Vol C Tables 4.2.6.8 and 6.1.1.4'

loop_
_geom_angle_atom_site_label_1
_geom_angle_atom_site_label_2
_geom_angle_atom_site_label_3
_geom_angle_site_symmetry_1
_geom_angle_site_symmetry_3
_geom_angle
_geom_angle_publ_flag
N1 Cd1 N1 3 . 180.0 ?
N1 Cd1 N2 3 . 101.19(10) ?
N1 Cd1 N2 . . 78.81(10) yes
N1 Cd1 N2 3 3 78.81(10) ?
N1 Cd1 N2 . 3 101.19(10) yes
N2 Cd1 N2 . 3 180.00(12) ?
N1 Cd1 O1 3 . 89.33(8) ?
N1 Cd1 O1 . . 90.67(8) yes
N2 Cd1 O1 . . 90.25(8) yes
N2 Cd1 O1 3 . 89.75(8) ?
N1 Cd1 O1 3 3 90.67(8) ?
N1 Cd1 O1 . 3 89.33(8) ?
N2 Cd1 O1 . 3 89.75(8) ?
N2 Cd1 O1 3 3 90.25(8) ?
O1 Cd1 O1 . 3 180.0 ?
Cd1 O1 H1E . . 114(4) ?
Cd1 O1 H1F . . 118(3) ?
H1E O1 H1F . . 105(4) ?
C1 N1 Cd1 . . 109.20(17) ?
C1 N1 H1A . . 114(3) ?
Cd1 N1 H1A . . 105(3) ?
C1 N1 H1B . . 116(3) ?
Cd1 N1 H1B . . 103(3) ?
H1A N1 H1B . . 109(3) ?
C2 N2 Cd1 . . 106.29(17) ?
C2 N2 H2A . . 115(3) ?
Cd1 N2 H2A . . 100(3) ?
C2 N2 H2B . . 117(3) ?
Cd1 N2 H2B . . 106(3) ?
H2A N2 H2B . . 112(4) ?
N1 C1 C2 . . 110.8(2) ?
N1 C1 H1C . . 109.5 ?
C2 C1 H1C . . 109.5 ?
N1 C1 H1D . . 109.5 ?
C2 C1 H1D . . 109.5 ?
H1C C1 H1D . . 108.1 ?
N2 C2 C1 . . 110.1(2) ?
N2 C2 H2C . . 109.6 ?
C1 C2 H2C . . 109.6 ?
N2 C2 H2D . . 109.6 ?
C1 C2 H2D . . 109.6 ?
H2C C2 H2D . . 108.2 ?
C4 C3 C12 . . 119.92(19) ?
C4 C3 S1 . . 117.94(17) ?
C12 C3 S1 . . 121.89(16) ?
C3 C4 C5 . . 121.1(2) ?
C3 C4 H4 . . 119.5 ?
C5 C4 H4 . . 119.5 ?
C6 C5 C4 . . 121.2(2) ?
C6 C5 H5 . . 119.4 ?
C4 C5 H5 . . 119.4 ?
C5 C6 N3 . . 120.0(2) ?
C5 C6 C7 . . 119.7(2) ?
N3 C6 C7 . . 120.2(2) ?
C8 C7 C12 . . 119.15(19) ?
C8 C7 C6 . . 121.47(19) ?
C12 C7 C6 . . 119.38(19) ?
C9 C8 C7 . . 120.8(2) ?
C9 C8 H8 . . 119.6 ?
C7 C8 H8 . . 119.6 ?
C8 C9 C10 . . 120.1(2) ?
C8 C9 H9 . . 120.0 ?
C10 C9 H9 . . 120.0 ?
C11 C10 C9 . . 121.0(2) ?
C11 C10 H10 . . 119.5 ?
C9 C10 H10 . . 119.5 ?
C10 C11 C12 . . 120.9(2) ?
C10 C11 H11 . . 119.6 ?
C12 C11 H11 . . 119.6 ?
C11 C12 C7 . . 118.17(18) ?
C11 C12 C3 . . 123.16(18) ?
C7 C12 C3 . . 118.67(18) ?
C6 N3 H3B . . 106(3) ?
C6 N3 H3A . . 120(3) ?
H3B N3 H3A . . 113(3) ?
O3 S1 O2 . . 112.92(12) ?
O3 S1 O4 . . 110.86(12) ?
O2 S1 O4 . . 112.17(12) ?
O3 S1 C3 . . 106.46(11) ?
O2 S1 C3 . . 108.25(10) ?
O4 S1 C3 . . 105.71(11) ?
H5A O5 H5B . . 106(4) ?

loop_
_geom_bond_atom_site_label_1
_geom_bond_atom_site_label_2
_geom_bond_distance
_geom_bond_publ_flag
Cd1 N1 2.240(2) yes
Cd1 N2 2.280(2) yes
Cd1 O1 2.361(2) yes
O1 H1E 0.73(4) ?
O1 H1F 0.78(3) ?
N1 C1 1.461(4) ?
N1 H1A 0.840(18) ?
N1 H1B 0.858(18) ?
N2 C2 1.451(4) ?
N2 H2A 0.871(18) ?
N2 H2B 0.866(18) ?
C1 C2 1.537(5) ?
C1 H1C 0.9700 ?
C1 H1D 0.9700 ?
C2 H2C 0.9700 ?
C2 H2D 0.9700 ?
C3 C4 1.378(3) ?
C3 C12 1.431(3) ?
C3 S1 1.767(2) ?
C4 C5 1.396(3) ?
C4 H4 0.9300 ?
C5 C6 1.369(3) ?
C5 H5 0.9300 ?
C6 N3 1.411(3) ?
C6 C7 1.434(3) ?
C7 C8 1.419(3) ?
C7 C12 1.426(3) ?
C8 C9 1.373(3) ?
C8 H8 0.9300 ?
C9 C10 1.396(3) ?
C9 H9 0.9300 ?
C10 C11 1.370(3) ?
C10 H10 0.9300 ?
C11 C12 1.421(3) ?
C11 H11 0.9300 ?
N3 H3B 0.77(2) ?
N3 H3A 0.84(3) ?
S1 O3 1.452(2) ?
S1 O2 1.4584(19) ?
S1 O4 1.4637(19) ?
O5 H5A 0.80(3) ?
O5 H5B 0.77(3) ?

loop_
_geom_hbond_atom_site_label_D
_geom_hbond_atom_site_label_H
_geom_hbond_atom_site_label_A
_geom_hbond_site_symmetry_A
_geom_hbond_distance_DH
_geom_hbond_distance_HA
_geom_hbond_distance_DA
_geom_hbond_angle_DHA
_geom_hbond_publ_flag
O5 H5B N3 . 0.77(3) 2.13(3) 2.900(3) 177(4) yes
O5 H5A O4 2_655 0.80(3) 2.13(3) 2.906(3) 163(4) yes
O1 H1F O5 . 0.78(3) 2.16(3) 2.858(3) 150(4) yes
O1 H1E O4 3_655 0.73(4) 2.14(4) 2.815(3) 154(5) yes
N3 H3A O3 3_656 0.84(3) 2.24(3) 3.073(3) 171(3) yes
N1 H1B O5 . 0.86(2) 2.17(2) 3.009(3) 166(3) yes
N1 H1A O2 1_455 0.84(2) 2.27(2) 3.073(3) 159(4) yes
N2 H2B O2 4_465 0.87(2) 2.56(3) 3.322(3) 148(4) yes
N2 H2A O4 3_655 0.87(2) 2.42(2) 3.232(3) 154(3) yes

loop_
_geom_torsion_atom_site_label_1
_geom_torsion_atom_site_label_2
_geom_torsion_atom_site_label_3
_geom_torsion_atom_site_label_4
_geom_torsion_site_symmetry_1
_geom_torsion
N1 Cd1 N1 C1 3 -157(19)
N2 Cd1 N1 C1 . 9.07(17)
N2 Cd1 N1 C1 3 -170.93(17)
O1 Cd1 N1 C1 . 99.19(19)
O1 Cd1 N1 C1 3 -80.81(19)
N1 Cd1 N2 C2 3 -159.95(17)
N1 Cd1 N2 C2 . 20.05(17)
N2 Cd1 N2 C2 3 78.08(18)
O1 Cd1 N2 C2 . -70.58(18)
O1 Cd1 N2 C2 3 109.42(18)
Cd1 N1 C1 C2 . -36.1(3)
Cd1 N2 C2 C1 . -45.5(3)
N1 C1 C2 N2 . 57.2(4)
C12 C3 C4 C5 . -1.5(3)
S1 C3 C4 C5 . 172.97(18)
C3 C4 C5 C6 . 0.3(4)
C4 C5 C6 N3 . 178.8(2)
C4 C5 C6 C7 . 1.8(3)
C5 C6 C7 C8 . 178.1(2)
N3 C6 C7 C8 . 1.2(3)
C5 C6 C7 C12 . -2.8(3)
N3 C6 C7 C12 . -179.75(19)
C12 C7 C8 C9 . 0.0(3)
C6 C7 C8 C9 . 179.1(2)
C7 C8 C9 C10 . -0.1(3)
C8 C9 C10 C11 . -0.2(4)
C9 C10 C11 C12 . 0.7(3)
C10 C11 C12 C7 . -0.7(3)
C10 C11 C12 C3 . 178.9(2)
C8 C7 C12 C11 . 0.4(3)
C6 C7 C12 C11 . -178.73(19)
C8 C7 C12 C3 . -179.26(19)
C6 C7 C12 C3 . 1.6(3)
C4 C3 C12 C11 . -179.2(2)
S1 C3 C12 C11 . 6.6(3)
C4 C3 C12 C7 . 0.5(3)
S1 C3 C12 C7 . -173.75(14)
C4 C3 S1 O3 . -111.89(19)
C12 C3 S1 O3 . 62.4(2)
C4 C3 S1 O2 . 126.44(19)
C12 C3 S1 O2 . -59.2(2)
C4 C3 S1 O4 . 6.1(2)
C12 C3 S1 O4 . -179.62(17)
